data_7228607
loop_
_publ_author_name
'Tian, Wen-Jing'
'Qiu, Yu-Qin'
'Chen, Jun-Jie'
'Yao, Xiao-Jun'
'Wang, Guang-Hui'
'Dai, Yi'
'Chen, Hai-Feng'
'Yao, Xin-Sheng'

_publ_section_title
;
 Norsampsone E, an unprecedented decarbonyl polycyclic polyprenylated
 acylphloroglucinol with a homoadamantyl core from Hypericum sampsonii
;
_journal_issue 53
_journal_name_full 'RSC Adv.'
_journal_page_first 33113
_journal_paper_doi 10.1039/C7RA05947G
_journal_volume 7
_journal_year 2017
_chemical_absolute_configuration ad
_chemical_formula_moiety 'C33 H42 O5'
_chemical_formula_sum 'C33 H42 O5'
_chemical_formula_weight 518.66
_space_group_crystal_system orthorhombic
_space_group_IT_number 19
_space_group_name_Hall 'P 2ac 2ab'
_space_group_name_H-M_alt 'P 21 21 21'
_symmetry_space_group_name_Hall 'P 2ac 2ab'
_symmetry_space_group_name_H-M 'P 21 21 21'
_atom_sites_solution_hydrogens geom
_atom_sites_solution_primary direct
_audit_creation_date 2017-05-22
_audit_creation_method
;
Olex2 1.2
(compiled 2017.03.28 svn.r3405 for OlexSys, GUI svn.r5337)
;
_audit_update_record
;
2017-05-23 deposited with the CCDC.
2017-06-23 downloaded from the CCDC.
;
_cell_angle_alpha 90
_cell_angle_beta 90
_cell_angle_gamma 90
_cell_formula_units_Z 8
_cell_length_a 9.8352(5)
_cell_length_b 11.5100(7)
_cell_length_c 49.946(3)
_cell_measurement_reflns_used 5300
_cell_measurement_temperature 160.00(14)
_cell_measurement_theta_max 62.5490
_cell_measurement_theta_min 3.5300
_cell_volume 5654.0(6)
_computing_cell_refinement
;
CrysAlisPro, Agilent Technologies,
Version 1.171.36.28 (release 01-02-2013 CrysAlis171 .NET)
(compiled Feb  1 2013,16:14:44)
;
_computing_data_collection
;
CrysAlisPro, Agilent Technologies,
Version 1.171.36.28 (release 01-02-2013 CrysAlis171 .NET)
(compiled Feb  1 2013,16:14:44)
;
_computing_data_reduction
;
CrysAlisPro, Agilent Technologies,
Version 1.171.36.28 (release 01-02-2013 CrysAlis171 .NET)
(compiled Feb  1 2013,16:14:44)
;
_computing_molecular_graphics 'Olex2 (Dolomanov et al., 2009)'
_computing_publication_material 'Olex2 (Dolomanov et al., 2009)'
_computing_structure_refinement 'ShelXL (Sheldrick, 2015)'
_computing_structure_solution 'XS (Sheldrick, 2008)'
_diffrn_ambient_temperature 160.00(14)
_diffrn_detector_area_resol_mean 16.0855
_diffrn_measured_fraction_theta_full 0.997
_diffrn_measured_fraction_theta_max 0.997
_diffrn_measurement_details
;
#__ type_ start__ end____ width___ exp.time_
  1 omega -110.00  -85.00   1.0000   10.0000
omega____ theta____ kappa____ phi______ frames
    -      -34.2104 -179.0000  -60.0000 25

#__ type_ start__ end____ width___ exp.time_
  2 omega   83.00  109.00   1.0000   10.0000
omega____ theta____ kappa____ phi______ frames
    -       34.2104  179.0000 -120.0000 26

#__ type_ start__ end____ width___ exp.time_
  3 omega   21.00   98.00   1.0000   10.0000
omega____ theta____ kappa____ phi______ frames
    -       34.2104   57.0000  -60.0000 77

#__ type_ start__ end____ width___ exp.time_
  4 omega   33.00  103.00   1.0000   10.0000
omega____ theta____ kappa____ phi______ frames
    -       34.2104   57.0000   30.0000 70

#__ type_ start__ end____ width___ exp.time_
  5 omega   41.00   71.00   1.0000   15.0000
omega____ theta____ kappa____ phi______ frames
    -       90.3500 -113.0000   -4.0000 30

#__ type_ start__ end____ width___ exp.time_
  6 omega   43.00   69.00   1.0000   15.0000
omega____ theta____ kappa____ phi______ frames
    -       90.3500  -30.0000    0.0000 26

#__ type_ start__ end____ width___ exp.time_
  7 omega   65.00  127.00   1.0000   15.0000
omega____ theta____ kappa____ phi______ frames
    -       90.3500  -91.0000   28.1685 62

#__ type_ start__ end____ width___ exp.time_
  8 omega   19.00   73.00   1.0000   15.0000
omega____ theta____ kappa____ phi______ frames
    -       90.3500  -45.0000    0.0000 54

#__ type_ start__ end____ width___ exp.time_
  9 omega   71.00   97.00   1.0000   15.0000
omega____ theta____ kappa____ phi______ frames
    -       90.3500  -91.0000   -6.9035 26

#__ type_ start__ end____ width___ exp.time_
 10 omega   19.00   75.00   1.0000   15.0000
omega____ theta____ kappa____ phi______ frames
    -       90.3500  -45.0000  120.0000 56

#__ type_ start__ end____ width___ exp.time_
 11 omega   18.00   43.00   1.0000   15.0000
omega____ theta____ kappa____ phi______ frames
    -       90.3500  -30.0000 -180.0000 25

#__ type_ start__ end____ width___ exp.time_
 12 omega   79.00  124.00   1.0000   15.0000
omega____ theta____ kappa____ phi______ frames
    -       90.3500  111.0000  120.0000 45

#__ type_ start__ end____ width___ exp.time_
 13 omega   50.00   75.00   1.0000   15.0000
omega____ theta____ kappa____ phi______ frames
    -       90.3500  -94.0000   60.0000 25

#__ type_ start__ end____ width___ exp.time_
 14 omega   83.00  119.00   1.0000   15.0000
omega____ theta____ kappa____ phi______ frames
    -       90.3500   30.0000 -150.0000 36

#__ type_ start__ end____ width___ exp.time_
 15 omega   82.00  112.00   1.0000   15.0000
omega____ theta____ kappa____ phi______ frames
    -       90.3500  -61.0000    0.0000 30

#__ type_ start__ end____ width___ exp.time_
 16 omega   80.00  149.00   1.0000   15.0000
omega____ theta____ kappa____ phi______ frames
    -       90.3500   61.0000    0.0000 69

#__ type_ start__ end____ width___ exp.time_
 17 omega   38.00   64.00   1.0000   15.0000
omega____ theta____ kappa____ phi______ frames
    -       90.3500  -61.0000    0.0000 26

#__ type_ start__ end____ width___ exp.time_
 18 omega   34.00   78.00   1.0000   15.0000
omega____ theta____ kappa____ phi______ frames
    -       90.3500  179.0000 -180.0000 44

#__ type_ start__ end____ width___ exp.time_
 19 omega   92.00  120.00   1.0000   15.0000
omega____ theta____ kappa____ phi______ frames
    -       90.3500  179.0000 -180.0000 28

#__ type_ start__ end____ width___ exp.time_
 20 omega   75.00  101.00   1.0000   15.0000
omega____ theta____ kappa____ phi______ frames
    -       90.3500    0.0000 -180.0000 26

#__ type_ start__ end____ width___ exp.time_
 21 omega  138.00  163.00   1.0000   15.0000
omega____ theta____ kappa____ phi______ frames
    -       90.3500   30.0000 -150.0000 25

#__ type_ start__ end____ width___ exp.time_
 22 omega   95.00  120.00   1.0000   15.0000
omega____ theta____ kappa____ phi______ frames
    -       90.3500  111.0000   30.0000 25

#__ type_ start__ end____ width___ exp.time_
 23 omega   37.00   63.00   1.0000   15.0000
omega____ theta____ kappa____ phi______ frames
    -       90.3500  -91.0000   -6.9035 26

#__ type_ start__ end____ width___ exp.time_
 24 omega   31.00   69.00   1.0000   15.0000
omega____ theta____ kappa____ phi______ frames
    -       90.3500  -30.0000 -120.0000 38

#__ type_ start__ end____ width___ exp.time_
 25 omega   40.00   89.00   1.0000   15.0000
omega____ theta____ kappa____ phi______ frames
    -       90.3500 -111.0000   30.0000 49

#__ type_ start__ end____ width___ exp.time_
 26 omega   51.00  104.00   1.0000   15.0000
omega____ theta____ kappa____ phi______ frames
    -       90.3500  -61.0000  -90.0000 53

#__ type_ start__ end____ width___ exp.time_
 27 omega   66.00  104.00   1.0000   15.0000
omega____ theta____ kappa____ phi______ frames
    -       90.3500  -61.0000  -30.0000 38

#__ type_ start__ end____ width___ exp.time_
 28 omega   77.00  160.00   1.0000   15.0000
omega____ theta____ kappa____ phi______ frames
    -       90.3500   45.0000  -90.0000 83

#__ type_ start__ end____ width___ exp.time_
 29 omega   67.00   99.00   1.0000   15.0000
omega____ theta____ kappa____ phi______ frames
    -       90.3500   15.0000 -180.0000 32

#__ type_ start__ end____ width___ exp.time_
 30 omega  138.00  163.00   1.0000   15.0000
omega____ theta____ kappa____ phi______ frames
    -       90.3500   15.0000 -180.0000 25

#__ type_ start__ end____ width___ exp.time_
 31 omega   29.00   55.00   1.0000   15.0000
omega____ theta____ kappa____ phi______ frames
    -       90.3500  -91.0000   28.1685 26

#__ type_ start__ end____ width___ exp.time_
 32 omega   81.00  106.00   1.0000   15.0000
omega____ theta____ kappa____ phi______ frames
    -       90.3500  -93.0000  -78.1002 25
;
_diffrn_measurement_device_type 'Xcalibur, Sapphire3, Gemini ultra'
_diffrn_measurement_method '\w scans'
_diffrn_orient_matrix_UB_11 -0.0201846000
_diffrn_orient_matrix_UB_12 0.0986900000
_diffrn_orient_matrix_UB_13 0.0204579000
_diffrn_orient_matrix_UB_21 -0.0195070000
_diffrn_orient_matrix_UB_22 0.0872493000
_diffrn_orient_matrix_UB_23 -0.0230780000
_diffrn_orient_matrix_UB_31 -0.1540619000
_diffrn_orient_matrix_UB_32 -0.0239815000
_diffrn_orient_matrix_UB_33 0.0002496000
_diffrn_radiation_monochromator mirror
_diffrn_radiation_type CuK\a
_diffrn_radiation_wavelength 1.54184
_diffrn_reflns_av_R_equivalents 0.0710
_diffrn_reflns_av_unetI/netI 0.0615
_diffrn_reflns_Laue_measured_fraction_full 0.997
_diffrn_reflns_Laue_measured_fraction_max 0.997
_diffrn_reflns_limit_h_max 8
_diffrn_reflns_limit_h_min -11
_diffrn_reflns_limit_k_max 13
_diffrn_reflns_limit_k_min -13
_diffrn_reflns_limit_l_max 57
_diffrn_reflns_limit_l_min -56
_diffrn_reflns_number 35128
_diffrn_reflns_point_group_measured_fraction_full 0.994
_diffrn_reflns_point_group_measured_fraction_max 0.994
_diffrn_reflns_theta_full 62.626
_diffrn_reflns_theta_max 62.626
_diffrn_reflns_theta_min 3.540
_diffrn_source 'Enhance Ultra (Cu) X-ray Source'
_diffrn_source_current n/a
_diffrn_source_voltage n/a
_exptl_absorpt_coefficient_mu 0.639
_exptl_absorpt_correction_T_max 1.00000
_exptl_absorpt_correction_T_min 0.68488
_exptl_absorpt_correction_type multi-scan
_exptl_absorpt_process_details
;
CrysAlisPro, Agilent Technologies,
Version 1.171.36.28 (release 01-02-2013 CrysAlis171 .NET)
(compiled Feb  1 2013,16:14:44)
Empirical absorption correction using spherical harmonics,
 implemented in SCALE3 ABSPACK scaling algorithm.
;
_exptl_crystal_colour colorless
_exptl_crystal_density_diffrn 1.219
_exptl_crystal_description block
_exptl_crystal_F_000 2240
_exptl_crystal_size_max 0.18
_exptl_crystal_size_mid 0.14
_exptl_crystal_size_min 0.11
_refine_diff_density_max 0.225
_refine_diff_density_min -0.250
_refine_diff_density_rms 0.036
_refine_ls_abs_structure_details
;
 Flack x determined using 2627 quotients [(I+)-(I-)]/[(I+)+(I-)]
 (Parsons, Flack and Wagner, Acta Cryst. B69 (2013) 249-259).
;
_refine_ls_abs_structure_Flack 0.11(12)
_refine_ls_extinction_method none
_refine_ls_goodness_of_fit_ref 0.999
_refine_ls_hydrogen_treatment constr
_refine_ls_matrix_type full
_refine_ls_number_parameters 702
_refine_ls_number_reflns 9014
_refine_ls_number_restraints 0
_refine_ls_restrained_S_all 0.999
_refine_ls_R_factor_all 0.0573
_refine_ls_R_factor_gt 0.0420
_refine_ls_shift/su_max 0.000
_refine_ls_shift/su_mean 0.000
_refine_ls_structure_factor_coef Fsqd
_refine_ls_weighting_details 'w=1/[\s^2^(Fo^2^)+(0.0311P)^2^] where P=(Fo^2^+2Fc^2^)/3'
_refine_ls_weighting_scheme calc
_refine_ls_wR_factor_gt 0.0849
_refine_ls_wR_factor_ref 0.0932
_reflns_Friedel_coverage 0.762
_reflns_Friedel_fraction_full 0.990
_reflns_Friedel_fraction_max 0.990
_reflns_number_gt 7333
_reflns_number_total 9014
_reflns_threshold_expression 'I > 2\s(I)'
_cod_data_source_file c7ra05947g2.cif
_cod_data_source_block tianwenjing-a
_cod_original_cell_volume 5654.1(6)
_cod_database_code 7228607
_shelx_shelxl_version_number 2016/6
_shelx_space_group_comment
;
The symmetry employed for this shelxl refinement is uniquely defined
by the following loop, which should always be used as a source of
symmetry information in preference to the above space-group names.
They are only intended as comments.
;
_shelx_estimated_absorpt_t_max 0.933
_shelx_estimated_absorpt_t_min 0.894
_reflns_odcompleteness_completeness 89.90
_reflns_odcompleteness_iscentric 1
_reflns_odcompleteness_theta 66.97
_olex2_refinement_description
;
1. Fixed Uiso
 At 1.2 times of:
  All C(H) groups, All C(H,H) groups
 At 1.5 times of:
  All C(H,H,H) groups, All O(H) groups
2.a Ternary CH refined with riding coordinates:
 C7(H7), C20(H20), C7'(H7'), C20'(H20')
2.b Secondary CH2 refined with riding coordinates:
 C6(H6A,H6B), C19(H19A,H19B), C24(H24A,H24B), C29(H29A,H29B), C6'(H6'A,H6'B),
 C19'(H19C,H19D), C24'(H24C,H24D), C29'(H29C,H29D)
2.c Aromatic/amide H refined with riding coordinates:
 C12(H12), C13(H13), C14(H14), C15(H15), C16(H16), C25(H25), C30(H30),
 C12'(H12'), C13'(H13'), C14'(H14'), C15'(H15'), C16'(H16'), C25'(H25'),
 C30'(H30')
2.d Tetrahedral OH refined with riding coordinates:
 O5'(H5')
2.e Idealised Me refined as rotating group:
 C17(H17A,H17B,H17C), C18(H18A,H18B,H18C), C22(H22A,H22B,H22C), C23(H23A,H23B,
 H23C), C27(H27A,H27B,H27C), C28(H28A,H28B,H28C), C32(H32A,H32B,H32C), C33(H33A,
 H33B,H33C), C17'(H17D,H17E,H17F), C18'(H18D,H18E,H18F), C22'(H22D,H22E,H22F),
 C23'(H23D,H23E,H23F), C27'(H27D,H27E,H27F), C28'(H28D,H28E,H28F), C32'(H32D,
 H32E,H32F), C33'(H33D,H33E,H33F)
2.f Idealised tetrahedral OH refined as rotating group:
 O5(H5)
;
_olex2_submission_special_instructions 'No special instructions were received'

loop_
_space_group_symop_operation_xyz
'x, y, z'
'-x+1/2, -y, z+1/2'
'x+1/2, -y+1/2, -z'
'-x, y+1/2, -z+1/2'

loop_
_atom_site_label
_atom_site_type_symbol
_atom_site_fract_x
_atom_site_fract_y
_atom_site_fract_z
_atom_site_U_iso_or_equiv
_atom_site_adp_type
_atom_site_occupancy
_atom_site_site_symmetry_order
_atom_site_calc_flag
_atom_site_refinement_flags_posn
O1 O -0.5473(3) -0.4387(3) 0.01219(5) 0.0576(8) Uani 1 1 d .
O2 O -0.3352(2) -0.6313(2) -0.02514(5) 0.0430(6) Uani 1 1 d .
O3 O -0.1853(2) -0.4162(2) -0.10036(5) 0.0438(6) Uani 1 1 d .
O4 O -0.5648(2) -0.3127(2) -0.04901(5) 0.0387(6) Uani 1 1 d .
O5 O -0.4106(2) -0.4721(2) -0.09994(4) 0.0402(6) Uani 1 1 d .
H5 H -0.409100 -0.435603 -0.114039 0.060 Uiso 1 1 calc GR
C1 C -0.4030(3) -0.4346(3) -0.02684(6) 0.0323(7) Uani 1 1 d .
C2 C -0.3335(3) -0.5427(3) -0.03823(6) 0.0333(8) Uani 1 1 d .
C3 C -0.2595(3) -0.5397(3) -0.06520(6) 0.0323(8) Uani 1 1 d .
C4 C -0.3013(3) -0.4366(3) -0.08367(6) 0.0336(8) Uani 1 1 d .
C5 C -0.3419(3) -0.3208(3) -0.06906(7) 0.0347(8) Uani 1 1 d .
C6 C -0.2222(3) -0.2678(3) -0.05325(8) 0.0436(9) Uani 1 1 d .
H6A H -0.147040 -0.256077 -0.065523 0.052 Uiso 1 1 calc R
H6B H -0.249811 -0.191863 -0.046786 0.052 Uiso 1 1 calc R
C7 C -0.1704(3) -0.3389(3) -0.02928(8) 0.0414(9) Uani 1 1 d .
H7 H -0.113141 -0.284660 -0.019189 0.050 Uiso 1 1 calc R
C8 C -0.2897(3) -0.3682(4) -0.00993(7) 0.0411(9) Uani 1 1 d .
C9 C -0.4501(3) -0.3521(3) -0.04886(6) 0.0312(7) Uani 1 1 d .
C10 C -0.5294(3) -0.4736(3) -0.01060(7) 0.0408(9) Uani 1 1 d .
C11 C -0.6321(3) -0.5519(3) -0.02351(8) 0.0428(9) Uani 1 1 d .
C12 C -0.7315(4) -0.6006(4) -0.00729(10) 0.0663(14) Uani 1 1 d .
H12 H -0.734928 -0.582030 0.010812 0.080 Uiso 1 1 calc R
C13 C -0.8259(5) -0.6773(5) -0.01810(15) 0.086(2) Uani 1 1 d .
H13 H -0.892032 -0.710238 -0.007167 0.103 Uiso 1 1 calc R
C14 C -0.8219(5) -0.7044(4) -0.04465(15) 0.0821(18) Uani 1 1 d .
H14 H -0.885407 -0.755956 -0.051676 0.098 Uiso 1 1 calc R
C15 C -0.7255(4) -0.6566(4) -0.06110(11) 0.0639(13) Uani 1 1 d .
H15 H -0.723596 -0.675421 -0.079204 0.077 Uiso 1 1 calc R
C16 C -0.6307(4) -0.5800(3) -0.05056(8) 0.0459(9) Uani 1 1 d .
H16 H -0.565483 -0.547049 -0.061715 0.055 Uiso 1 1 calc R
C17 C -0.2403(4) -0.4411(4) 0.01399(7) 0.0551(11) Uani 1 1 d .
H17A H -0.311966 -0.447493 0.026948 0.083 Uiso 1 1 calc GR
H17B H -0.162996 -0.403975 0.022043 0.083 Uiso 1 1 calc GR
H17C H -0.214988 -0.517171 0.007905 0.083 Uiso 1 1 calc GR
C18 C -0.3462(4) -0.2539(4) 0.00142(9) 0.0554(11) Uani 1 1 d .
H18A H -0.395160 -0.213356 -0.012338 0.083 Uiso 1 1 calc GR
H18B H -0.272409 -0.206388 0.007620 0.083 Uiso 1 1 calc GR
H18C H -0.406341 -0.270491 0.016069 0.083 Uiso 1 1 calc GR
C19 C -0.0742(3) -0.4400(3) -0.03675(7) 0.0402(8) Uani 1 1 d .
H19A H 0.015853 -0.407456 -0.039267 0.048 Uiso 1 1 calc R
H19B H -0.069174 -0.491366 -0.021379 0.048 Uiso 1 1 calc R
C20 C -0.1058(3) -0.5153(3) -0.06132(7) 0.0359(8) Uani 1 1 d .
H20 H -0.060594 -0.590307 -0.058712 0.043 Uiso 1 1 calc R
C21 C -0.0604(3) -0.4675(4) -0.08901(7) 0.0436(9) Uani 1 1 d .
C22 C 0.0517(4) -0.3767(4) -0.08874(9) 0.0596(12) Uani 1 1 d .
H22A H 0.067945 -0.349944 -0.106668 0.089 Uiso 1 1 calc GR
H22B H 0.133430 -0.410302 -0.081659 0.089 Uiso 1 1 calc GR
H22C H 0.024468 -0.312361 -0.077739 0.089 Uiso 1 1 calc GR
C23 C -0.0141(4) -0.5653(4) -0.10778(7) 0.0527(11) Uani 1 1 d .
H23A H -0.085537 -0.621564 -0.109546 0.079 Uiso 1 1 calc GR
H23B H 0.065368 -0.602021 -0.100498 0.079 Uiso 1 1 calc GR
H23C H 0.006991 -0.533415 -0.125056 0.079 Uiso 1 1 calc GR
C24 C -0.2898(4) -0.6581(3) -0.07917(7) 0.0397(8) Uani 1 1 d .
H24A H -0.383910 -0.678440 -0.075787 0.048 Uiso 1 1 calc R
H24B H -0.279630 -0.647778 -0.098341 0.048 Uiso 1 1 calc R
C25 C -0.2020(4) -0.7581(3) -0.07066(7) 0.0390(8) Uani 1 1 d .
H25 H -0.176613 -0.760613 -0.052733 0.047 Uiso 1 1 calc R
C26 C -0.1569(4) -0.8438(3) -0.08625(8) 0.0452(9) Uani 1 1 d .
C27 C -0.1909(5) -0.8549(4) -0.11554(8) 0.0596(11) Uani 1 1 d .
H27A H -0.251131 -0.919526 -0.118124 0.089 Uiso 1 1 calc GR
H27B H -0.108921 -0.867207 -0.125580 0.089 Uiso 1 1 calc GR
H27C H -0.234313 -0.784924 -0.121590 0.089 Uiso 1 1 calc GR
C28 C -0.0674(4) -0.9392(3) -0.07564(8) 0.0502(10) Uani 1 1 d .
H28A H 0.019696 -0.935763 -0.084292 0.075 Uiso 1 1 calc GR
H28B H -0.108902 -1.013100 -0.079166 0.075 Uiso 1 1 calc GR
H28C H -0.055755 -0.929629 -0.056679 0.075 Uiso 1 1 calc GR
C29 C -0.3976(4) -0.2344(3) -0.09009(8) 0.0443(9) Uani 1 1 d .
H29A H -0.334025 -0.232115 -0.104936 0.053 Uiso 1 1 calc R
H29B H -0.482557 -0.265177 -0.096919 0.053 Uiso 1 1 calc R
C30 C -0.4223(4) -0.1122(4) -0.08114(9) 0.0532(11) Uani 1 1 d .
H30 H -0.347116 -0.072431 -0.074564 0.064 Uiso 1 1 calc R
C31 C -0.5386(4) -0.0537(4) -0.08143(8) 0.0499(10) Uani 1 1 d .
C32 C -0.6720(4) -0.1026(4) -0.09004(8) 0.0569(11) Uani 1 1 d .
H32A H -0.697248 -0.069670 -0.106995 0.085 Uiso 1 1 calc GR
H32B H -0.740092 -0.084031 -0.076944 0.085 Uiso 1 1 calc GR
H32C H -0.664656 -0.185394 -0.091738 0.085 Uiso 1 1 calc GR
C33 C -0.5433(5) 0.0718(4) -0.07273(11) 0.0730(14) Uani 1 1 d .
H33A H -0.455395 0.094819 -0.066263 0.110 Uiso 1 1 calc GR
H33B H -0.609224 0.080775 -0.058706 0.110 Uiso 1 1 calc GR
H33C H -0.568220 0.119700 -0.087680 0.110 Uiso 1 1 calc GR
O1' O -0.1999(3) -0.6338(3) -0.26851(5) 0.0641(8) Uani 1 1 d .
O2' O -0.4924(2) -0.6357(2) -0.22835(5) 0.0388(6) Uani 1 1 d .
O3' O -0.4049(2) -0.3887(2) -0.15455(4) 0.0353(5) Uani 1 1 d .
O4' O -0.0575(2) -0.5324(2) -0.21068(5) 0.0397(6) Uani 1 1 d .
O5' O -0.2853(2) -0.5619(2) -0.15582(4) 0.0341(5) Uani 1 1 d .
H5' H -0.325069 -0.564465 -0.141410 0.051 Uiso 1 1 calc R
C1' C -0.2822(3) -0.5370(3) -0.22901(6) 0.0311(7) Uani 1 1 d .
C2' C -0.4177(3) -0.5715(3) -0.21609(6) 0.0325(8) Uani 1 1 d .
C3' C -0.4599(3) -0.5242(3) -0.18878(6) 0.0319(7) Uani 1 1 d .
C4' C -0.3415(3) -0.4728(3) -0.17172(6) 0.0303(7) Uani 1 1 d .
C5' C -0.2239(3) -0.4145(3) -0.18758(6) 0.0304(7) Uani 1 1 d .
C6' C -0.2683(4) -0.3055(3) -0.20347(7) 0.0358(8) Uani 1 1 d .
H6'A H -0.309784 -0.251017 -0.191117 0.043 Uiso 1 1 calc R
H6'B H -0.187665 -0.268676 -0.210769 0.043 Uiso 1 1 calc R
C7' C -0.3685(3) -0.3283(3) -0.22654(7) 0.0350(8) Uani 1 1 d .
H7' H -0.368292 -0.256257 -0.237008 0.042 Uiso 1 1 calc R
C8' C -0.3131(3) -0.4222(3) -0.24604(6) 0.0356(8) Uani 1 1 d .
C9' C -0.1747(3) -0.5007(3) -0.20850(7) 0.0314(8) Uani 1 1 d .
C10' C -0.2282(4) -0.6425(3) -0.24503(7) 0.0388(8) Uani 1 1 d .
C11' C -0.2126(3) -0.7579(3) -0.23133(7) 0.0358(8) Uani 1 1 d .
C12' C -0.1810(3) -0.8531(3) -0.24739(8) 0.0416(9) Uani 1 1 d .
H12' H -0.166954 -0.842686 -0.265648 0.050 Uiso 1 1 calc R
C13' C -0.1704(4) -0.9635(4) -0.23631(9) 0.0503(10) Uani 1 1 d .
H13' H -0.149757 -1.026676 -0.247170 0.060 Uiso 1 1 calc R
C14' C -0.1904(4) -0.9794(3) -0.20928(9) 0.0503(10) Uani 1 1 d .
H14' H -0.184260 -1.053395 -0.201912 0.060 Uiso 1 1 calc R
C15' C -0.2196(4) -0.8850(3) -0.19308(8) 0.0441(9) Uani 1 1 d .
H15' H -0.232256 -0.895688 -0.174790 0.053 Uiso 1 1 calc R
C16' C -0.2301(3) -0.7750(3) -0.20402(7) 0.0378(8) Uani 1 1 d .
H16' H -0.249114 -0.711918 -0.192994 0.045 Uiso 1 1 calc R
C17' C -0.4136(4) -0.4462(4) -0.26917(7) 0.0446(9) Uani 1 1 d .
H17D H -0.368997 -0.491125 -0.282777 0.067 Uiso 1 1 calc GR
H17E H -0.443699 -0.373787 -0.276646 0.067 Uiso 1 1 calc GR
H17F H -0.490459 -0.488527 -0.262461 0.067 Uiso 1 1 calc GR
C18' C -0.1818(4) -0.3763(4) -0.25907(8) 0.0468(9) Uani 1 1 d .
H18D H -0.114806 -0.362407 -0.245458 0.070 Uiso 1 1 calc GR
H18E H -0.200826 -0.305128 -0.268349 0.070 Uiso 1 1 calc GR
H18F H -0.147814 -0.432833 -0.271526 0.070 Uiso 1 1 calc GR
C19' C -0.5173(3) -0.3432(3) -0.21744(7) 0.0397(9) Uani 1 1 d .
H19C H -0.554637 -0.266039 -0.214799 0.048 Uiso 1 1 calc R
H19D H -0.566765 -0.377913 -0.232210 0.048 Uiso 1 1 calc R
C20' C -0.5504(3) -0.4147(3) -0.19216(7) 0.0372(8) Uani 1 1 d .
H20' H -0.644554 -0.441523 -0.193896 0.045 Uiso 1 1 calc R
C21' C -0.5387(4) -0.3519(3) -0.16472(7) 0.0414(9) Uani 1 1 d .
C22' C -0.6487(4) -0.3935(4) -0.14513(8) 0.0520(10) Uani 1 1 d .
H22D H -0.648782 -0.476872 -0.144497 0.078 Uiso 1 1 calc GR
H22E H -0.735978 -0.366453 -0.151043 0.078 Uiso 1 1 calc GR
H22F H -0.630040 -0.363205 -0.127603 0.078 Uiso 1 1 calc GR
C23' C -0.5426(4) -0.2200(4) -0.16519(8) 0.0544(11) Uani 1 1 d .
H23D H -0.525958 -0.190676 -0.147497 0.082 Uiso 1 1 calc GR
H23E H -0.630423 -0.194556 -0.171187 0.082 Uiso 1 1 calc GR
H23F H -0.473991 -0.191519 -0.177169 0.082 Uiso 1 1 calc GR
C24' C -0.5277(3) -0.6260(3) -0.17335(7) 0.0388(8) Uani 1 1 d .
H24C H -0.474399 -0.695589 -0.176475 0.047 Uiso 1 1 calc R
H24D H -0.522807 -0.608931 -0.154357 0.047 Uiso 1 1 calc R
C25' C -0.6747(4) -0.6526(3) -0.18028(7) 0.0401(8) Uani 1 1 d .
H25' H -0.708988 -0.621176 -0.196044 0.048 Uiso 1 1 calc R
C26' C -0.7568(4) -0.7163(3) -0.16585(7) 0.0407(9) Uani 1 1 d .
C27' C -0.7160(5) -0.7728(5) -0.14003(10) 0.0763(15) Uani 1 1 d .
H27D H -0.685514 -0.850545 -0.143485 0.114 Uiso 1 1 calc GR
H27E H -0.792693 -0.774875 -0.128134 0.114 Uiso 1 1 calc GR
H27F H -0.643834 -0.729037 -0.131921 0.114 Uiso 1 1 calc GR
C28' C -0.9016(4) -0.7392(4) -0.17423(8) 0.0455(9) Uani 1 1 d .
H28D H -0.919964 -0.699721 -0.190777 0.068 Uiso 1 1 calc GR
H28E H -0.962437 -0.711286 -0.160642 0.068 Uiso 1 1 calc GR
H28F H -0.914746 -0.821203 -0.176622 0.068 Uiso 1 1 calc GR
C29' C -0.1084(3) -0.3843(3) -0.16749(7) 0.0362(8) Uani 1 1 d .
H29C H -0.150041 -0.366802 -0.150353 0.043 Uiso 1 1 calc R
H29D H -0.053117 -0.453247 -0.165058 0.043 Uiso 1 1 calc R
C30' C -0.0155(3) -0.2856(3) -0.17453(7) 0.0349(8) Uani 1 1 d .
H30' H 0.040263 -0.295816 -0.189389 0.042 Uiso 1 1 calc R
C31' C -0.0050(3) -0.1857(3) -0.16169(7) 0.0377(8) Uani 1 1 d .
C32' C -0.0933(5) -0.1527(4) -0.13845(10) 0.0707(14) Uani 1 1 d .
H32D H -0.153631 -0.091199 -0.143696 0.106 Uiso 1 1 calc GR
H32E H -0.037305 -0.126866 -0.123875 0.106 Uiso 1 1 calc GR
H32F H -0.145572 -0.218872 -0.132880 0.106 Uiso 1 1 calc GR
C33' C 0.0949(4) -0.0931(4) -0.16949(8) 0.0510(10) Uani 1 1 d .
H33D H 0.155604 -0.078537 -0.154812 0.077 Uiso 1 1 calc GR
H33E H 0.046867 -0.023043 -0.173869 0.077 Uiso 1 1 calc GR
H33F H 0.146157 -0.118541 -0.184758 0.077 Uiso 1 1 calc GR

loop_
_atom_site_aniso_label
_atom_site_aniso_U_11
_atom_site_aniso_U_22
_atom_site_aniso_U_33
_atom_site_aniso_U_23
_atom_site_aniso_U_13
_atom_site_aniso_U_12
O1 0.0515(15) 0.087(2) 0.0340(14) -0.0012(15) 0.0073(12) 0.0014(16)
O2 0.0488(14) 0.0418(15) 0.0385(13) 0.0104(12) -0.0005(11) 0.0050(13)
O3 0.0380(13) 0.0535(17) 0.0400(13) 0.0159(12) 0.0114(11) 0.0191(13)
O4 0.0293(12) 0.0400(14) 0.0467(14) 0.0032(11) 0.0056(11) 0.0055(11)
O5 0.0438(13) 0.0484(16) 0.0283(12) 0.0018(11) -0.0055(11) 0.0121(13)
C1 0.0314(16) 0.0361(19) 0.0294(16) -0.0022(15) -0.0015(14) 0.0013(16)
C2 0.0328(17) 0.038(2) 0.0289(17) 0.0008(16) -0.0044(14) -0.0010(16)
C3 0.0341(17) 0.0330(19) 0.0297(17) 0.0009(15) -0.0016(14) 0.0072(16)
C4 0.0331(17) 0.0368(19) 0.0310(17) 0.0050(15) 0.0061(15) 0.0113(16)
C5 0.0318(16) 0.0315(19) 0.0408(19) 0.0033(15) 0.0072(15) 0.0056(16)
C6 0.0317(17) 0.034(2) 0.065(3) 0.0009(18) 0.0071(17) 0.0016(17)
C7 0.0292(16) 0.043(2) 0.052(2) -0.0143(18) -0.0017(16) -0.0012(17)
C8 0.0317(17) 0.052(2) 0.0397(19) -0.0138(18) -0.0045(16) 0.0034(17)
C9 0.0321(18) 0.0294(18) 0.0321(17) -0.0030(14) 0.0023(14) 0.0002(16)
C10 0.0368(18) 0.050(2) 0.036(2) 0.0100(17) -0.0014(16) 0.0038(18)
C11 0.0323(18) 0.041(2) 0.055(2) 0.0147(19) -0.0039(17) 0.0011(17)
C12 0.038(2) 0.080(3) 0.081(3) 0.044(3) -0.005(2) -0.001(2)
C13 0.042(3) 0.072(4) 0.144(6) 0.071(4) -0.019(3) -0.014(3)
C14 0.047(3) 0.040(3) 0.159(6) 0.015(3) -0.039(4) -0.006(2)
C15 0.047(2) 0.039(2) 0.106(4) -0.014(2) -0.028(3) 0.007(2)
C16 0.0359(19) 0.040(2) 0.062(2) -0.0032(19) -0.0109(18) 0.0028(18)
C17 0.043(2) 0.086(3) 0.0360(19) -0.010(2) -0.0070(17) 0.006(2)
C18 0.0382(19) 0.063(3) 0.065(3) -0.030(2) 0.0003(19) -0.001(2)
C19 0.0313(17) 0.046(2) 0.043(2) -0.0027(17) -0.0016(15) 0.0041(17)
C20 0.0319(16) 0.040(2) 0.0357(18) 0.0026(16) 0.0013(16) 0.0113(16)
C21 0.0349(18) 0.053(2) 0.043(2) 0.0109(18) 0.0070(16) 0.0171(18)
C22 0.039(2) 0.067(3) 0.072(3) 0.021(2) 0.017(2) 0.012(2)
C23 0.054(2) 0.067(3) 0.0370(19) 0.008(2) 0.0060(18) 0.032(2)
C24 0.0459(19) 0.038(2) 0.0348(18) -0.0042(16) -0.0081(16) 0.0088(18)
C25 0.0472(19) 0.034(2) 0.0355(18) -0.0016(16) -0.0062(17) 0.0064(18)
C26 0.052(2) 0.037(2) 0.047(2) -0.0018(18) -0.0001(18) 0.0060(19)
C27 0.085(3) 0.046(2) 0.048(2) -0.0119(19) -0.003(2) 0.016(2)
C28 0.053(2) 0.037(2) 0.061(2) -0.0002(19) 0.0006(19) 0.0115(19)
C29 0.0395(18) 0.041(2) 0.053(2) 0.0141(18) 0.0133(18) 0.0136(18)
C30 0.040(2) 0.039(2) 0.080(3) 0.016(2) 0.009(2) 0.0058(19)
C31 0.055(2) 0.043(2) 0.052(2) 0.0085(19) 0.0099(19) 0.016(2)
C32 0.050(2) 0.067(3) 0.054(2) 0.001(2) -0.003(2) 0.025(2)
C33 0.081(3) 0.040(3) 0.098(4) 0.012(2) 0.001(3) 0.021(3)
O1' 0.100(2) 0.0564(18) 0.0359(15) 0.0006(13) 0.0161(16) 0.0107(18)
O2' 0.0400(12) 0.0403(14) 0.0360(12) -0.0029(12) -0.0095(11) -0.0068(12)
O3' 0.0369(12) 0.0377(13) 0.0313(11) -0.0040(10) -0.0052(10) 0.0070(11)
O4' 0.0321(13) 0.0411(15) 0.0460(14) 0.0035(11) -0.0007(11) 0.0040(11)
O5' 0.0368(11) 0.0365(13) 0.0290(11) 0.0066(10) -0.0014(10) 0.0040(11)
C1' 0.0351(17) 0.0313(18) 0.0270(16) 0.0012(14) -0.0033(14) 0.0001(15)
C2' 0.0369(17) 0.0318(19) 0.0290(16) 0.0039(15) -0.0062(15) 0.0037(16)
C3' 0.0324(16) 0.0342(19) 0.0291(16) 0.0017(15) -0.0064(14) -0.0016(15)
C4' 0.0342(16) 0.0304(18) 0.0263(16) -0.0010(14) -0.0045(14) 0.0048(15)
C5' 0.0290(15) 0.0310(18) 0.0311(16) 0.0017(14) -0.0066(14) 0.0015(15)
C6' 0.0368(18) 0.0320(19) 0.0386(19) 0.0034(16) -0.0077(15) 0.0002(16)
C7' 0.0393(18) 0.0312(19) 0.0345(18) 0.0076(15) -0.0089(15) 0.0024(16)
C8' 0.0385(18) 0.038(2) 0.0302(17) 0.0062(15) -0.0045(15) 0.0017(17)
C9' 0.0342(19) 0.0276(18) 0.0324(18) 0.0093(14) -0.0020(15) -0.0026(15)
C10' 0.0413(19) 0.042(2) 0.0329(19) -0.0014(16) -0.0012(16) -0.0003(18)
C11' 0.0315(16) 0.0350(19) 0.0409(19) -0.0043(16) -0.0065(15) 0.0012(16)
C12' 0.0323(18) 0.043(2) 0.049(2) -0.0089(18) -0.0037(16) 0.0039(18)
C13' 0.038(2) 0.042(2) 0.071(3) -0.018(2) -0.006(2) 0.0066(18)
C14' 0.047(2) 0.033(2) 0.071(3) -0.0009(19) -0.014(2) -0.0005(18)
C15' 0.046(2) 0.038(2) 0.048(2) 0.0032(18) -0.0085(18) -0.0023(18)
C16' 0.0416(19) 0.0291(19) 0.043(2) -0.0014(16) -0.0064(16) 0.0031(16)
C17' 0.052(2) 0.048(2) 0.0341(18) 0.0043(17) -0.0119(17) -0.001(2)
C18' 0.048(2) 0.050(2) 0.042(2) 0.0139(18) -0.0030(18) -0.003(2)
C19' 0.0392(18) 0.042(2) 0.0379(19) 0.0015(17) -0.0107(16) 0.0084(17)
C20' 0.0302(16) 0.044(2) 0.0377(18) 0.0026(16) -0.0065(15) 0.0048(16)
C21' 0.0375(18) 0.047(2) 0.0396(19) -0.0010(17) -0.0054(16) 0.0135(18)
C22' 0.041(2) 0.070(3) 0.046(2) -0.005(2) 0.0024(18) 0.010(2)
C23' 0.059(2) 0.052(3) 0.052(2) -0.005(2) -0.005(2) 0.024(2)
C24' 0.0347(17) 0.048(2) 0.0337(18) 0.0054(17) -0.0025(15) -0.0047(17)
C25' 0.0401(18) 0.042(2) 0.0380(19) 0.0032(17) -0.0048(16) -0.0067(18)
C26' 0.0422(19) 0.037(2) 0.043(2) -0.0021(17) -0.0016(17) -0.0038(17)
C27' 0.069(3) 0.093(4) 0.066(3) 0.031(3) -0.015(3) -0.029(3)
C28' 0.0418(19) 0.042(2) 0.053(2) -0.0041(18) 0.0032(18) -0.0073(19)
C29' 0.0403(18) 0.0335(19) 0.0347(17) 0.0027(15) -0.0091(15) -0.0015(16)
C30' 0.0322(17) 0.041(2) 0.0317(17) -0.0008(16) -0.0037(15) -0.0009(16)
C31' 0.0374(18) 0.038(2) 0.0378(19) 0.0039(17) -0.0034(16) 0.0026(17)
C32' 0.091(3) 0.044(3) 0.077(3) -0.007(2) 0.034(3) 0.001(3)
C33' 0.052(2) 0.049(2) 0.052(2) 0.0033(19) -0.004(2) -0.010(2)

loop_
_atom_type_symbol
_atom_type_description
_atom_type_scat_dispersion_real
_atom_type_scat_dispersion_imag
_atom_type_scat_source
C C 0.0181 0.0091 'International Tables Vol C Tables 4.2.6.8 and 6.1.1.4'
H H 0.0000 0.0000 'International Tables Vol C Tables 4.2.6.8 and 6.1.1.4'
O O 0.0492 0.0322 'International Tables Vol C Tables 4.2.6.8 and 6.1.1.4'

loop_
_geom_angle_atom_site_label_1
_geom_angle_atom_site_label_2
_geom_angle_atom_site_label_3
_geom_angle
C4 O3 C21 111.9(2)
C2 C1 C8 106.0(3)
C2 C1 C10 108.5(3)
C9 C1 C2 112.0(3)
C9 C1 C8 107.2(3)
C9 C1 C10 108.3(3)
C10 C1 C8 115.0(3)
O2 C2 C1 118.6(3)
O2 C2 C3 120.0(3)
C1 C2 C3 121.4(3)
C2 C3 C4 114.4(3)
C2 C3 C20 111.0(3)
C2 C3 C24 106.4(3)
C4 C3 C24 110.5(3)
C20 C3 C4 101.1(3)
C20 C3 C24 113.6(3)
O3 C4 C3 105.0(2)
O3 C4 C5 109.5(3)
O5 C4 O3 108.7(2)
O5 C4 C3 108.8(3)
O5 C4 C5 108.6(2)
C3 C4 C5 116.0(3)
C6 C5 C4 112.3(3)
C6 C5 C29 111.3(3)
C9 C5 C4 106.7(3)
C9 C5 C6 106.8(3)
C9 C5 C29 111.0(3)
C29 C5 C4 108.7(3)
C7 C6 C5 116.2(3)
C6 C7 C8 110.4(3)
C6 C7 C19 114.6(3)
C19 C7 C8 116.6(3)
C7 C8 C1 107.6(3)
C17 C8 C1 111.8(3)
C17 C8 C7 111.2(3)
C18 C8 C1 110.7(3)
C18 C8 C7 108.4(3)
C18 C8 C17 107.1(3)
O4 C9 C1 121.2(3)
O4 C9 C5 124.1(3)
C5 C9 C1 114.6(3)
O1 C10 C1 120.6(3)
O1 C10 C11 120.1(3)
C11 C10 C1 119.3(3)
C12 C11 C10 117.8(4)
C12 C11 C16 118.7(4)
C16 C11 C10 123.4(3)
C11 C12 C13 120.0(5)
C14 C13 C12 120.3(5)
C13 C14 C15 120.8(5)
C14 C15 C16 119.5(5)
C15 C16 C11 120.7(4)
C20 C19 C7 119.6(3)
C3 C20 C21 103.5(3)
C19 C20 C3 113.6(3)
C19 C20 C21 117.0(3)
O3 C21 C20 104.1(2)
O3 C21 C22 109.4(3)
O3 C21 C23 107.8(3)
C22 C21 C20 116.4(3)
C22 C21 C23 107.1(3)
C23 C21 C20 111.7(3)
C25 C24 C3 115.7(3)
C26 C25 C24 126.4(3)
C25 C26 C27 123.8(3)
C25 C26 C28 122.0(3)
C28 C26 C27 114.2(3)
C30 C29 C5 117.3(3)
C31 C30 C29 127.9(4)
C30 C31 C32 124.8(4)
C30 C31 C33 120.6(4)
C32 C31 C33 114.6(4)
C4' O3' C21' 112.1(2)
C2' C1' C8' 105.8(3)
C2' C1' C10' 108.2(3)
C9' C1' C2' 112.9(3)
C9' C1' C8' 105.2(3)
C9' C1' C10' 108.9(3)
C10' C1' C8' 116.0(3)
O2' C2' C1' 118.3(3)
O2' C2' C3' 120.4(3)
C3' C2' C1' 121.3(3)
C2' C3' C4' 114.9(3)
C2' C3' C20' 110.4(3)
C2' C3' C24' 106.9(3)
C20' C3' C4' 100.3(3)
C20' C3' C24' 114.9(3)
C24' C3' C4' 109.6(3)
O3' C4' C3' 105.0(2)
O3' C4' C5' 109.6(3)
O5' C4' O3' 108.9(2)
O5' C4' C3' 109.0(3)
O5' C4' C5' 108.0(2)
C5' C4' C3' 116.2(3)
C4' C5' C29' 108.1(3)
C6' C5' C4' 113.7(3)
C6' C5' C29' 110.8(3)
C9' C5' C4' 107.7(3)
C9' C5' C6' 105.5(3)
C9' C5' C29' 110.9(3)
C7' C6' C5' 115.3(3)
C6' C7' C8' 111.3(3)
C6' C7' C19' 114.0(3)
C19' C7' C8' 116.1(3)
C7' C8' C1' 107.9(3)
C17' C8' C1' 111.8(3)
C17' C8' C7' 111.6(3)
C18' C8' C1' 110.4(3)
C18' C8' C7' 108.7(3)
C18' C8' C17' 106.4(3)
O4' C9' C1' 121.0(3)
O4' C9' C5' 124.0(3)
C5' C9' C1' 114.8(3)
O1' C10' C1' 121.0(3)
O1' C10' C11' 119.4(3)
C11' C10' C1' 119.5(3)
C12' C11' C10' 117.1(3)
C16' C11' C10' 124.1(3)
C16' C11' C12' 118.8(3)
C13' C12' C11' 120.4(4)
C14' C13' C12' 120.1(4)
C13' C14' C15' 119.9(4)
C16' C15' C14' 120.2(4)
C15' C16' C11' 120.6(3)
C20' C19' C7' 120.1(3)
C3' C20' C21' 103.8(3)
C19' C20' C3' 113.6(3)
C19' C20' C21' 117.3(3)
O3' C21' C20' 103.7(3)
O3' C21' C22' 108.7(3)
O3' C21' C23' 108.4(3)
C22' C21' C20' 111.4(3)
C23' C21' C20' 116.7(3)
C23' C21' C22' 107.7(3)
C25' C24' C3' 116.6(3)
C26' C25' C24' 125.2(3)
C25' C26' C27' 123.5(3)
C25' C26' C28' 121.9(3)
C27' C26' C28' 114.6(3)
C30' C29' C5' 117.6(3)
C31' C30' C29' 126.4(3)
C30' C31' C32' 123.5(4)
C30' C31' C33' 122.9(3)
C32' C31' C33' 113.6(3)

loop_
_geom_bond_atom_site_label_1
_geom_bond_atom_site_label_2
_geom_bond_distance
O1 C10 1.220(4)
O2 C2 1.212(4)
O3 C4 1.432(4)
O3 C21 1.476(4)
O4 C9 1.216(4)
O5 C4 1.408(4)
C1 C2 1.529(5)
C1 C8 1.593(5)
C1 C9 1.526(5)
C1 C10 1.550(5)
C2 C3 1.531(5)
C3 C4 1.558(5)
C3 C20 1.550(5)
C3 C24 1.560(5)
C4 C5 1.571(5)
C5 C6 1.543(5)
C5 C9 1.510(5)
C5 C29 1.547(5)
C6 C7 1.537(6)
C7 C8 1.557(5)
C7 C19 1.546(5)
C8 C17 1.538(6)
C8 C18 1.537(6)
C10 C11 1.500(5)
C11 C12 1.388(6)
C11 C16 1.389(6)
C12 C13 1.390(8)
C13 C14 1.363(9)
C14 C15 1.370(8)
C15 C16 1.388(6)
C19 C20 1.534(5)
C20 C21 1.554(5)
C21 C22 1.520(6)
C21 C23 1.534(6)
C24 C25 1.500(5)
C25 C26 1.332(5)
C26 C27 1.506(5)
C26 C28 1.504(5)
C29 C30 1.495(6)
C30 C31 1.327(5)
C31 C32 1.491(6)
C31 C33 1.510(6)
O1' C10' 1.209(4)
O2' C2' 1.208(4)
O3' C4' 1.436(4)
O3' C21' 1.473(4)
O4' C9' 1.214(4)
O5' C4' 1.410(4)
C1' C2' 1.533(5)
C1' C8' 1.600(5)
C1' C9' 1.530(5)
C1' C10' 1.548(5)
C2' C3' 1.526(5)
C3' C4' 1.559(5)
C3' C20' 1.552(5)
C3' C24' 1.553(5)
C4' C5' 1.555(5)
C5' C6' 1.547(5)
C5' C9' 1.520(5)
C5' C29' 1.555(4)
C6' C7' 1.539(5)
C7' C8' 1.554(5)
C7' C19' 1.542(5)
C8' C17' 1.545(5)
C8' C18' 1.540(5)
C10' C11' 1.502(5)
C11' C12' 1.393(5)
C11' C16' 1.389(5)
C12' C13' 1.390(6)
C13' C14' 1.376(6)
C14' C15' 1.384(6)
C15' C16' 1.384(5)
C19' C20' 1.542(5)
C20' C21' 1.553(5)
C21' C22' 1.535(5)
C21' C23' 1.519(6)
C24' C25' 1.517(5)
C25' C26' 1.307(5)
C26' C27' 1.499(6)
C26' C28' 1.508(5)
C29' C30' 1.499(5)
C30' C31' 1.321(5)
C31' C32' 1.499(6)
C31' C33' 1.501(5)
